data_7103380
loop_
_publ_author_name
'Baudron, St\'ephane A'
'Hosseini, Mir Wais'

_publ_section_title
;
 Modular construction of a series of heteronuclear metallamacrocycles.
;
_journal_issue 38
_journal_name_full 'Chemical communications (Cambridge, England)'
_journal_page_first 4558
_journal_page_last 4560
_journal_paper_doi 10.1039/b809643k
_journal_year 2008
_chemical_formula_moiety 'C78 H64 Ag2 Br2 N4 P4 Pd2 S4, C H2 Br2, H2 O'
_chemical_formula_sum 'C79 H68 Ag2 Br4 N4 O P4 Pd2 S4'
_chemical_formula_weight 2089.67
_chemical_name_systematic
;
?
;
_space_group_IT_number 2
_symmetry_cell_setting triclinic
_symmetry_space_group_name_Hall '-P 1'
_symmetry_space_group_name_H-M 'P -1'
_atom_sites_solution_hydrogens geom
_atom_sites_solution_primary direct
_atom_sites_solution_secondary difmap
_audit_creation_method SHELXL-97
_cell_angle_alpha 101.960(2)
_cell_angle_beta 95.545(2)
_cell_angle_gamma 104.022(2)
_cell_formula_units_Z 1
_cell_length_a 10.2098(3)
_cell_length_b 12.0948(4)
_cell_length_c 17.5469(6)
_cell_measurement_reflns_used 5457
_cell_measurement_temperature 173(2)
_cell_measurement_theta_max 27.36
_cell_measurement_theta_min 2.35
_cell_volume 2031.83(11)
_computing_cell_refinement 'Bruker SMART'
_computing_data_collection 'Bruker SMART'
_computing_data_reduction 'Bruker SAINT'
_computing_molecular_graphics 'Bruker SHELXTL'
_computing_publication_material 'Bruker SHELXTL'
_computing_structure_refinement 'Bruker SHELXTL'
_computing_structure_solution 'Bruker SHELXTL'
_diffrn_ambient_temperature 173(2)
_diffrn_measured_fraction_theta_full 0.988
_diffrn_measured_fraction_theta_max 0.988
_diffrn_measurement_device_type 'CCD area detector'
_diffrn_measurement_method 'phi and omega scans'
_diffrn_radiation_monochromator graphite
_diffrn_radiation_source 'fine-focus sealed tube'
_diffrn_radiation_type MoK\a
_diffrn_radiation_wavelength 0.71073
_diffrn_reflns_av_R_equivalents 0.0467
_diffrn_reflns_av_sigmaI/netI 0.0681
_diffrn_reflns_limit_h_max 13
_diffrn_reflns_limit_h_min -13
_diffrn_reflns_limit_k_max 15
_diffrn_reflns_limit_k_min -15
_diffrn_reflns_limit_l_max 22
_diffrn_reflns_limit_l_min -18
_diffrn_reflns_number 26156
_diffrn_reflns_theta_full 27.62
_diffrn_reflns_theta_max 27.62
_diffrn_reflns_theta_min 1.79
_exptl_absorpt_coefficient_mu 3.104
_exptl_absorpt_correction_T_max 0.8356
_exptl_absorpt_correction_T_min 0.4273
_exptl_absorpt_correction_type multi-scan
_exptl_absorpt_process_details sadabs
_exptl_crystal_colour yellow
_exptl_crystal_density_diffrn 1.708
_exptl_crystal_density_meas ?
_exptl_crystal_density_method .
_exptl_crystal_description rod
_exptl_crystal_F_000 1028
_exptl_crystal_size_max 0.33
_exptl_crystal_size_mid 0.08
_exptl_crystal_size_min 0.06
_refine_diff_density_max 3.521
_refine_diff_density_min -2.822
_refine_diff_density_rms 0.343
_refine_ls_extinction_method none
_refine_ls_goodness_of_fit_ref 1.073
_refine_ls_hydrogen_treatment constr
_refine_ls_matrix_type full
_refine_ls_number_parameters 434
_refine_ls_number_reflns 9324
_refine_ls_number_restraints 1
_refine_ls_restrained_S_all 1.073
_refine_ls_R_factor_all 0.1168
_refine_ls_R_factor_gt 0.0794
_refine_ls_shift/su_max 0.000
_refine_ls_shift/su_mean 0.000
_refine_ls_structure_factor_coef Fsqd
_refine_ls_weighting_details 'calc w=1/[\s^2^(Fo^2^)+(0.1264P)^2^+17.7494P] where P=(Fo^2^+2Fc^2^)/3'
_refine_ls_weighting_scheme calc
_refine_ls_wR_factor_gt 0.2239
_refine_ls_wR_factor_ref 0.2579
_reflns_number_gt 6508
_reflns_number_total 9324
_reflns_threshold_expression >2sigma(I)
_cod_data_source_file b809643k.txt
_cod_data_source_block compound11
_cod_depositor_comments
;
The following automatic conversions were performed:
'_symmetry_cell_setting' value 'Triclinic' changed to 'triclinic'
according to '/home/saulius/struct/CIF-dictionaries/cif_core.dic'
dictionary named 'cif_core.dic' version 2.4.1 from 2010-06-29.

Automatic conversion script
Id: cif_fix_enum 1527 2010-12-29 10:47:43Z saulius 
;
_cod_original_sg_symbol_H-M 'P-1 '
_cod_database_code 7103380

loop_
_symmetry_equiv_pos_as_xyz
'x, y, z'
'-x, -y, -z'

loop_
_atom_site_label
_atom_site_type_symbol
_atom_site_fract_x
_atom_site_fract_y
_atom_site_fract_z
_atom_site_U_iso_or_equiv
_atom_site_adp_type
_atom_site_occupancy
_atom_site_symmetry_multiplicity
_atom_site_calc_flag
_atom_site_refinement_flags
_atom_site_disorder_assembly
_atom_site_disorder_group
C1 C 0.4100(9) 0.2390(8) 0.4192(5) 0.0288(18) Uani 1 1 d . A .
C2 C 0.4788(8) 0.3162(8) 0.4864(5) 0.0257(17) Uani 1 1 d . . .
C3 C 0.6141(9) 0.3973(8) 0.4984(5) 0.0272(18) Uani 1 1 d . . .
C4 C 0.7182(9) 0.4217(8) 0.4520(5) 0.0323(19) Uani 1 1 d . . .
H4 H 0.7086 0.3781 0.4005 0.039 Uiso 1 1 calc R . .
C5 C 0.8338(9) 0.5110(9) 0.4845(6) 0.037(2) Uani 1 1 d . . .
H5 H 0.9046 0.5268 0.4554 0.044 Uiso 1 1 calc R . .
C6 C 0.8454(9) 0.5775(9) 0.5602(6) 0.039(2) Uani 1 1 d . . .
H6 H 0.9239 0.6389 0.5798 0.047 Uiso 1 1 calc R . .
C7 C 0.6403(9) 0.4706(8) 0.5745(5) 0.0275(18) Uani 1 1 d . . .
C8 C 0.5221(9) 0.4367(8) 0.6131(5) 0.0264(17) Uani 1 1 d . . .
C9 C 0.4234(9) 0.3430(7) 0.5604(5) 0.0287(18) Uani 1 1 d . . .
C10 C 0.3006(10) 0.3025(8) 0.5863(6) 0.036(2) Uani 1 1 d . . .
H10 H 0.2313 0.2403 0.5548 0.044 Uiso 1 1 calc R . .
C11 C 0.2852(11) 0.3589(10) 0.6615(6) 0.046(3) Uani 1 1 d . . .
H11 H 0.2036 0.3341 0.6802 0.055 Uiso 1 1 calc R . .
C12 C 0.3866(11) 0.4493(9) 0.7080(6) 0.042(2) Uani 1 1 d . . .
H12 H 0.3715 0.4843 0.7576 0.050 Uiso 1 1 calc R . .
C13 C 0.2127(13) -0.0243(10) 0.0667(6) 0.052(3) Uani 1 1 d . A .
H13A H 0.1838 0.0434 0.0580 0.062 Uiso 1 1 calc R . .
H13B H 0.2529 -0.0534 0.0215 0.062 Uiso 1 1 calc R . .
C14 C 0.0859(14) -0.1209(11) 0.0731(8) 0.067(4) Uani 1 1 d . . .
H14A H 0.0307 -0.1524 0.0213 0.081 Uiso 1 1 calc R . .
H14B H 0.1168 -0.1842 0.0881 0.081 Uiso 1 1 calc R . .
C15 C -0.0049(13) -0.0808(11) 0.1319(8) 0.061(4) Uani 1 1 d . A .
H15A H -0.0920 -0.1400 0.1210 0.073 Uiso 1 1 calc R . .
H15B H -0.0226 -0.0091 0.1224 0.073 Uiso 1 1 calc R . .
C16B C 0.389(5) -0.124(3) 0.1583(16) 0.089(10) Uani 0.41(2) 1 d PG A 1
C17B C 0.435(5) -0.178(3) 0.0924(14) 0.089(10) Uani 0.41(2) 1 d PG A 1
H17 H 0.4368 -0.1478 0.0479 0.106 Uiso 0.41(2) 1 calc PR A 1
C18B C 0.479(4) -0.279(3) 0.0931(12) 0.089(10) Uani 0.41(2) 1 d PG A 1
H18B H 0.5093 -0.3152 0.0490 0.106 Uiso 0.41(2) 1 calc PR A 1
C19B C 0.476(4) -0.324(2) 0.1596(12) 0.089(10) Uani 0.41(2) 1 d PG A 1
H19B H 0.5052 -0.3912 0.1600 0.106 Uiso 0.41(2) 1 calc PR A 1
C20B C 0.430(4) -0.269(3) 0.2255(11) 0.089(10) Uani 0.41(2) 1 d PG A 1
H20B H 0.4285 -0.3000 0.2700 0.106 Uiso 0.41(2) 1 calc PR A 1
C21B C 0.387(5) -0.169(3) 0.2248(13) 0.089(10) Uani 0.41(2) 1 d PG A 1
H21B H 0.3560 -0.1326 0.2689 0.106 Uiso 0.41(2) 1 calc PR A 1
C16A C 0.432(2) -0.0823(17) 0.1558(9) 0.039(5) Uani 0.59(2) 1 d P A 2
C17A C 0.485(2) -0.1376(17) 0.0906(10) 0.040(4) Uani 0.59(2) 1 d P A 2
H17A H 0.4619 -0.1260 0.0409 0.048 Uiso 0.59(2) 1 calc PR A 2
C18A C 0.570(2) -0.2088(18) 0.1005(10) 0.045(5) Uani 0.59(2) 1 d P A 2
H18A H 0.6071 -0.2413 0.0578 0.054 Uiso 0.59(2) 1 calc PR A 2
C19A C 0.600(2) -0.2317(18) 0.1729(11) 0.048(5) Uani 0.59(2) 1 d P A 2
H19A H 0.6540 -0.2827 0.1781 0.057 Uiso 0.59(2) 1 calc PR A 2
C20A C 0.553(2) -0.181(2) 0.2358(10) 0.051(6) Uani 0.59(2) 1 d P A 2
H20A H 0.5765 -0.1935 0.2852 0.062 Uiso 0.59(2) 1 calc PR A 2
C21A C 0.466(3) -0.107(2) 0.2263(10) 0.059(7) Uani 0.59(2) 1 d P A 2
H21A H 0.4315 -0.0737 0.2699 0.070 Uiso 0.59(2) 1 calc PR A 2
C22 C 0.4768(11) 0.1389(13) 0.1343(6) 0.055(3) Uani 1 1 d . A .
C23 C 0.4467(11) 0.2307(12) 0.1117(7) 0.054(3) Uani 1 1 d . . .
H23 H 0.3560 0.2324 0.1030 0.065 Uiso 1 1 calc R . .
C24 C 0.5496(14) 0.3236(17) 0.1009(8) 0.084(3) Uani 1 1 d . . .
H24 H 0.5252 0.3862 0.0859 0.100 Uiso 1 1 calc R . .
C25 C 0.6833(14) 0.3257(18) 0.1116(8) 0.084(3) Uani 1 1 d . . .
H25 H 0.7496 0.3886 0.1041 0.100 Uiso 1 1 calc R . .
C26 C 0.7175(15) 0.2378(17) 0.1325(8) 0.084(3) Uani 1 1 d . . .
H26 H 0.8090 0.2378 0.1384 0.100 Uiso 1 1 calc R . .
C27 C 0.6187(14) 0.1424(18) 0.1466(8) 0.087(6) Uani 1 1 d . . .
H27 H 0.6459 0.0824 0.1637 0.104 Uiso 1 1 calc R . .
C28 C 0.0577(12) -0.1981(9) 0.2529(7) 0.051(3) Uani 1 1 d . A .
C29 C -0.0163(14) -0.3028(10) 0.2008(7) 0.058(3) Uani 1 1 d . . .
H29 H -0.0709 -0.3012 0.1556 0.070 Uiso 1 1 calc R . .
C30 C -0.0092(16) -0.4095(10) 0.2158(8) 0.065(4) Uani 1 1 d . . .
H30 H -0.0578 -0.4788 0.1799 0.078 Uiso 1 1 calc R . .
C31 C 0.0680(18) -0.4146(12) 0.2824(10) 0.078(5) Uani 1 1 d . . .
H31 H 0.0754 -0.4867 0.2903 0.094 Uiso 1 1 calc R . .
C32 C 0.1357(18) -0.3113(13) 0.3386(11) 0.088(5) Uani 1 1 d . . .
H32 H 0.1842 -0.3142 0.3855 0.105 Uiso 1 1 calc R . .
C33 C 0.1297(16) -0.2034(11) 0.3234(8) 0.069(4) Uani 1 1 d . . .
H33 H 0.1742 -0.1343 0.3606 0.083 Uiso 1 1 calc R . .
C34 C -0.0569(8) 0.0010(7) 0.2982(5) 0.056(3) Uani 1 1 d G A .
C35 C -0.0932(11) -0.0384(8) 0.3642(6) 0.086(5) Uani 1 1 d G . .
H35 H -0.0652 -0.1013 0.3763 0.103 Uiso 1 1 calc R . .
C36 C -0.1714(13) 0.0160(10) 0.4121(6) 0.098(4) Uani 1 1 d G . .
H36 H -0.1957 -0.0104 0.4563 0.117 Uiso 1 1 calc R . .
C37 C -0.2133(11) 0.1099(9) 0.3940(5) 0.098(4) Uani 1 1 d G . .
H37 H -0.2657 0.1463 0.4260 0.117 Uiso 1 1 calc R . .
C38 C -0.1771(9) 0.1493(7) 0.3280(5) 0.050(3) Uani 1 1 d G . .
H38 H -0.2051 0.2121 0.3159 0.061 Uiso 1 1 calc R . .
C39 C -0.0989(8) 0.0949(7) 0.2801(4) 0.049(3) Uani 1 1 d G . .
H39 H -0.0746 0.1213 0.2360 0.059 Uiso 1 1 calc R . .
N1 N 0.7504(8) 0.5587(7) 0.6071(5) 0.0368(18) Uani 1 1 d . . .
N2 N 0.5069(9) 0.4901(7) 0.6856(4) 0.0378(19) Uani 1 1 d . . .
P1 P 0.3422(3) 0.0213(3) 0.15508(14) 0.0433(7) Uani 1 1 d . . .
P2 P 0.0623(3) -0.0544(2) 0.23457(18) 0.0417(6) Uani 1 1 d . . .
S1 S 0.4725(2) 0.2212(2) 0.32751(12) 0.0305(5) Uani 1 1 d . . .
S2 S 0.2456(2) 0.1452(2) 0.40398(14) 0.0346(5) Uani 1 1 d . . .
Br1 Br 0.89714(9) 0.73291(9) 0.84887(6) 0.0379(3) Uani 1 1 d . . .
Pd1 Pd 0.27113(7) 0.07740(6) 0.27251(4) 0.0313(2) Uani 1 1 d . . .
Ag1 Ag 0.70645(9) 0.66786(7) 0.72970(4) 0.0452(3) Uani 1 1 d . . .
C40 C 0.1668(19) 0.516(5) 0.056(2) 0.1529(17) Uani 0.50 1 d PD B -1
H40A H 0.2078 0.5993 0.0635 0.183 Uiso 0.50 1 calc PR B -1
H40B H 0.1665 0.4986 0.1080 0.183 Uiso 0.50 1 calc PR B -1
Br2 Br 0.2789(6) 0.4174(6) -0.0121(4) 0.1529(17) Uani 0.50 1 d P B -1
Br3 Br -0.0430(5) 0.4659(7) -0.0075(5) 0.1529(17) Uani 0.50 1 d PD B -1
O1 O 0.465(4) -0.064(3) 0.458(2) 0.1529(17) Uani 0.50 1 d P C -1

loop_
_atom_site_aniso_label
_atom_site_aniso_U_11
_atom_site_aniso_U_22
_atom_site_aniso_U_33
_atom_site_aniso_U_23
_atom_site_aniso_U_13
_atom_site_aniso_U_12
C1 0.023(4) 0.028(4) 0.030(4) -0.003(3) 0.000(3) 0.006(3)
C2 0.023(4) 0.025(4) 0.029(4) 0.005(3) 0.001(3) 0.009(3)
C3 0.030(4) 0.026(4) 0.024(4) -0.001(3) -0.001(3) 0.012(4)
C4 0.026(4) 0.037(5) 0.033(4) 0.001(4) 0.000(4) 0.014(4)
C5 0.023(4) 0.034(5) 0.049(6) 0.000(4) 0.003(4) 0.009(4)
C6 0.020(4) 0.034(5) 0.052(6) -0.010(4) -0.003(4) 0.006(4)
C7 0.026(4) 0.028(4) 0.026(4) -0.001(3) -0.004(3) 0.012(4)
C8 0.027(4) 0.027(4) 0.024(4) 0.001(3) 0.000(3) 0.010(3)
C9 0.035(5) 0.020(4) 0.028(4) 0.000(3) 0.000(4) 0.007(4)
C10 0.039(5) 0.028(5) 0.038(5) 0.000(4) 0.011(4) 0.005(4)
C11 0.040(6) 0.051(7) 0.046(6) 0.003(5) 0.023(5) 0.013(5)
C12 0.049(6) 0.038(6) 0.032(5) -0.005(4) 0.014(4) 0.007(5)
C13 0.064(7) 0.040(6) 0.041(6) -0.010(5) -0.019(5) 0.024(6)
C14 0.078(9) 0.036(6) 0.062(8) -0.006(6) -0.043(7) 0.003(6)
C15 0.049(7) 0.046(7) 0.070(8) 0.001(6) -0.032(6) 0.003(6)
C16B 0.18(3) 0.080(15) 0.040(8) 0.010(8) 0.030(11) 0.091(18)
C17B 0.18(3) 0.080(15) 0.040(8) 0.010(8) 0.030(11) 0.091(18)
C18B 0.18(3) 0.080(15) 0.040(8) 0.010(8) 0.030(11) 0.091(18)
C19B 0.18(3) 0.080(15) 0.040(8) 0.010(8) 0.030(11) 0.091(18)
C20B 0.18(3) 0.080(15) 0.040(8) 0.010(8) 0.030(11) 0.091(18)
C21B 0.18(3) 0.080(15) 0.040(8) 0.010(8) 0.030(11) 0.091(18)
C16A 0.062(12) 0.047(11) 0.012(6) -0.007(6) -0.002(7) 0.036(9)
C17A 0.059(12) 0.049(11) 0.017(7) -0.003(7) 0.004(7) 0.032(9)
C18A 0.061(12) 0.047(12) 0.036(9) 0.007(8) 0.019(8) 0.031(10)
C19A 0.056(12) 0.050(12) 0.041(9) 0.005(8) 0.000(8) 0.031(10)
C20A 0.069(14) 0.067(14) 0.028(8) 0.005(8) 0.006(8) 0.042(12)
C21A 0.094(17) 0.085(16) 0.019(8) 0.010(9) 0.015(9) 0.063(14)
C22 0.033(5) 0.097(10) 0.021(4) -0.021(5) -0.003(4) 0.025(6)
C23 0.030(5) 0.076(9) 0.043(6) -0.013(6) 0.009(4) 0.010(6)
C24 0.041(4) 0.132(10) 0.050(4) -0.015(5) 0.004(3) 0.005(5)
C25 0.041(4) 0.132(10) 0.050(4) -0.015(5) 0.004(3) 0.005(5)
C26 0.041(4) 0.132(10) 0.050(4) -0.015(5) 0.004(3) 0.005(5)
C27 0.053(8) 0.164(17) 0.040(7) -0.008(8) -0.010(6) 0.057(10)
C28 0.045(6) 0.028(5) 0.068(7) -0.007(5) -0.013(5) 0.011(5)
C29 0.070(8) 0.035(6) 0.052(7) -0.007(5) -0.008(6) 0.002(6)
C30 0.101(11) 0.029(6) 0.056(7) -0.006(5) 0.014(7) 0.012(6)
C31 0.114(13) 0.037(7) 0.095(12) 0.017(7) 0.022(10) 0.039(8)
C32 0.098(12) 0.054(9) 0.108(13) 0.020(9) -0.035(10) 0.032(8)
C33 0.090(10) 0.040(7) 0.066(8) -0.005(6) -0.027(7) 0.029(7)
C34 0.027(5) 0.034(6) 0.115(11) 0.029(6) 0.014(6) 0.011(4)
C35 0.103(13) 0.083(12) 0.101(13) 0.046(10) 0.041(10) 0.049(10)
C36 0.108(10) 0.107(10) 0.121(11) 0.060(9) 0.071(9) 0.059(8)
C37 0.108(10) 0.107(10) 0.121(11) 0.060(9) 0.071(9) 0.059(8)
C38 0.041(6) 0.075(8) 0.050(6) 0.026(6) 0.015(5) 0.030(6)
C39 0.065(8) 0.050(7) 0.045(6) 0.023(5) 0.020(5) 0.023(6)
N1 0.028(4) 0.033(4) 0.042(4) -0.003(3) -0.006(3) 0.010(3)
N2 0.045(5) 0.037(5) 0.027(4) -0.006(3) -0.001(3) 0.018(4)
P1 0.0404(14) 0.0594(18) 0.0248(11) -0.0142(11) -0.0091(10) 0.0297(13)
P2 0.0298(13) 0.0232(12) 0.0596(17) -0.0043(11) -0.0164(11) 0.0045(10)
S1 0.0231(10) 0.0358(12) 0.0256(10) -0.0061(8) 0.0014(8) 0.0075(9)
S2 0.0260(11) 0.0307(12) 0.0366(12) -0.0081(9) 0.0057(9) 0.0019(9)
Br1 0.0264(5) 0.0461(6) 0.0358(5) 0.0046(4) -0.0018(4) 0.0069(4)
Pd1 0.0214(3) 0.0315(4) 0.0317(4) -0.0114(3) -0.0037(3) 0.0089(3)
Ag1 0.0466(5) 0.0433(5) 0.0342(4) -0.0118(3) -0.0107(3) 0.0154(4)
C40 0.117(3) 0.181(5) 0.170(4) 0.027(3) 0.047(3) 0.059(3)
Br2 0.117(3) 0.181(5) 0.170(4) 0.027(3) 0.047(3) 0.059(3)
Br3 0.117(3) 0.181(5) 0.170(4) 0.027(3) 0.047(3) 0.059(3)
O1 0.117(3) 0.181(5) 0.170(4) 0.027(3) 0.047(3) 0.059(3)

loop_
_atom_type_symbol
_atom_type_description
_atom_type_scat_dispersion_real
_atom_type_scat_dispersion_imag
_atom_type_scat_source
C C 0.0033 0.0016 'International Tables Vol C Tables 4.2.6.8 and 6.1.1.4'
H H 0.0000 0.0000 'International Tables Vol C Tables 4.2.6.8 and 6.1.1.4'
N N 0.0061 0.0033 'International Tables Vol C Tables 4.2.6.8 and 6.1.1.4'
P P 0.1023 0.0942 'International Tables Vol C Tables 4.2.6.8 and 6.1.1.4'
S S 0.1246 0.1234 'International Tables Vol C Tables 4.2.6.8 and 6.1.1.4'
Br Br -0.2901 2.4595 'International Tables Vol C Tables 4.2.6.8 and 6.1.1.4'
Pd Pd -0.9988 1.0072 'International Tables Vol C Tables 4.2.6.8 and 6.1.1.4'
Ag Ag -0.8971 1.1015 'International Tables Vol C Tables 4.2.6.8 and 6.1.1.4'
O O 0.0106 0.0060 'International Tables Vol C Tables 4.2.6.8 and 6.1.1.4'

loop_
_geom_angle_atom_site_label_1
_geom_angle_atom_site_label_2
_geom_angle_atom_site_label_3
_geom_angle
_geom_angle_site_symmetry_1
_geom_angle_site_symmetry_3
_geom_angle_publ_flag
C2 C1 S2 127.8(7) . . ?
C2 C1 S1 124.4(7) . . ?
S2 C1 S1 107.7(5) . . ?
C1 C2 C3 127.8(8) . . ?
C1 C2 C9 125.6(8) . . ?
C3 C2 C9 106.3(7) . . ?
C7 C3 C4 115.0(8) . . ?
C7 C3 C2 109.1(8) . . ?
C4 C3 C2 135.8(8) . . ?
C5 C4 C3 118.6(8) . . ?
C5 C4 H4 120.7 . . ?
C3 C4 H4 120.7 . . ?
C4 C5 C6 120.3(9) . . ?
C4 C5 H5 119.9 . . ?
C6 C5 H5 119.9 . . ?
N1 C6 C5 123.9(9) . . ?
N1 C6 H6 118.1 . . ?
C5 C6 H6 118.1 . . ?
N1 C7 C3 127.7(9) . . ?
N1 C7 C8 124.3(8) . . ?
C3 C7 C8 108.0(8) . . ?
N2 C8 C9 125.6(9) . . ?
N2 C8 C7 125.5(8) . . ?
C9 C8 C7 108.8(7) . . ?
C10 C9 C8 116.8(8) . . ?
C10 C9 C2 135.5(8) . . ?
C8 C9 C2 107.7(8) . . ?
C9 C10 C11 117.3(9) . . ?
C9 C10 H10 121.4 . . ?
C11 C10 H10 121.4 . . ?
C12 C11 C10 121.6(9) . . ?
C12 C11 H11 119.2 . . ?
C10 C11 H11 119.2 . . ?
N2 C12 C11 122.9(9) . . ?
N2 C12 H12 118.5 . . ?
C11 C12 H12 118.5 . . ?
C14 C13 P1 112.7(8) . . ?
C14 C13 H13A 109.1 . . ?
P1 C13 H13A 109.1 . . ?
C14 C13 H13B 109.1 . . ?
P1 C13 H13B 109.1 . . ?
H13A C13 H13B 107.8 . . ?
C15 C14 C13 115.3(10) . . ?
C15 C14 H14A 108.5 . . ?
C13 C14 H14A 108.5 . . ?
C15 C14 H14B 108.5 . . ?
C13 C14 H14B 108.5 . . ?
H14A C14 H14B 107.5 . . ?
C14 C15 P2 116.0(8) . . ?
C14 C15 H15A 108.3 . . ?
P2 C15 H15A 108.3 . . ?
C14 C15 H15B 108.3 . . ?
P2 C15 H15B 108.3 . . ?
H15A C15 H15B 107.4 . . ?
C17B C16B C21B 120.0 . . ?
C17B C16B P1 117.3(14) . . ?
C21B C16B P1 122.6(13) . . ?
C18B C17B C16B 120.0 . . ?
C18B C17B H17 120.0 . . ?
C16B C17B H17 120.0 . . ?
C17B C18B C19B 120.0 . . ?
C17B C18B H18B 120.0 . . ?
C19B C18B H18B 120.0 . . ?
C18B C19B C20B 120.0 . . ?
C18B C19B H19B 120.0 . . ?
C20B C19B H19B 120.0 . . ?
C21B C20B C19B 120.0 . . ?
C21B C20B H20B 120.0 . . ?
C19B C20B H20B 120.0 . . ?
C20B C21B C16B 120.0 . . ?
C20B C21B H21B 120.0 . . ?
C16B C21B H21B 120.0 . . ?
C21A C16A C17A 116.3(15) . . ?
C21A C16A P1 117.6(12) . . ?
C17A C16A P1 125.8(13) . . ?
C18A C17A C16A 120.7(15) . . ?
C18A C17A H17A 119.6 . . ?
C16A C17A H17A 119.6 . . ?
C19A C18A C17A 120.7(15) . . ?
C19A C18A H18A 119.6 . . ?
C17A C18A H18A 119.6 . . ?
C20A C19A C18A 120.2(17) . . ?
C20A C19A H19A 119.9 . . ?
C18A C19A H19A 119.9 . . ?
C19A C20A C21A 119.3(16) . . ?
C19A C20A H20A 120.3 . . ?
C21A C20A H20A 120.3 . . ?
C16A C21A C20A 122.6(15) . . ?
C16A C21A H21A 118.7 . . ?
C20A C21A H21A 118.7 . . ?
C23 C22 C27 116.3(14) . . ?
C23 C22 P1 121.0(8) . . ?
C27 C22 P1 122.5(13) . . ?
C22 C23 C24 121.1(12) . . ?
C22 C23 H23 119.4 . . ?
C24 C23 H23 119.4 . . ?
C25 C24 C23 122.3(19) . . ?
C25 C24 H24 118.8 . . ?
C23 C24 H24 118.8 . . ?
C26 C25 C24 118.9(18) . . ?
C26 C25 H25 120.6 . . ?
C24 C25 H25 120.6 . . ?
C25 C26 C27 121.7(15) . . ?
C25 C26 H26 119.1 . . ?
C27 C26 H26 119.1 . . ?
C26 C27 C22 119.6(17) . . ?
C26 C27 H27 120.2 . . ?
C22 C27 H27 120.2 . . ?
C29 C28 C33 118.4(11) . . ?
C29 C28 P2 123.1(10) . . ?
C33 C28 P2 118.5(8) . . ?
C30 C29 C28 120.4(12) . . ?
C30 C29 H29 119.8 . . ?
C28 C29 H29 119.8 . . ?
C31 C30 C29 121.1(12) . . ?
C31 C30 H30 119.4 . . ?
C29 C30 H30 119.4 . . ?
C30 C31 C32 119.8(12) . . ?
C30 C31 H31 120.1 . . ?
C32 C31 H31 120.1 . . ?
C31 C32 C33 119.1(14) . . ?
C31 C32 H32 120.4 . . ?
C33 C32 H32 120.4 . . ?
C28 C33 C32 120.9(12) . . ?
C28 C33 H33 119.6 . . ?
C32 C33 H33 119.6 . . ?
C35 C34 C39 120.0 . . ?
C35 C34 P2 124.3(4) . . ?
C39 C34 P2 115.5(4) . . ?
C34 C35 C36 120.0 . . ?
C34 C35 H35 120.0 . . ?
C36 C35 H35 120.0 . . ?
C35 C36 C37 120.0 . . ?
C35 C36 H36 120.0 . . ?
C37 C36 H36 120.0 . . ?
C36 C37 C38 120.0 . . ?
C36 C37 H37 120.0 . . ?
C38 C37 H37 120.0 . . ?
C39 C38 C37 120.0 . . ?
C39 C38 H38 120.0 . . ?
C37 C38 H38 120.0 . . ?
C38 C39 C34 120.0 . . ?
C38 C39 H39 120.0 . . ?
C34 C39 H39 120.0 . . ?
C7 N1 C6 114.5(8) . . ?
C7 N1 Ag1 109.0(6) . . ?
C6 N1 Ag1 135.3(6) . . ?
C12 N2 C8 115.8(8) . . ?
C12 N2 Ag1 137.3(6) . . ?
C8 N2 Ag1 105.7(6) . . ?
C16A P1 C13 110.1(7) . . ?
C16A P1 C22 98.9(8) . . ?
C13 P1 C22 104.1(6) . . ?
C16A P1 C16B 17.4(17) . . ?
C13 P1 C16B 101.9(13) . . ?
C22 P1 C16B 116.1(15) . . ?
C16A P1 Pd1 112.6(6) . . ?
C13 P1 Pd1 116.8(4) . . ?
C22 P1 Pd1 112.6(3) . . ?
C16B P1 Pd1 105.2(8) . . ?
C15 P2 C28 106.0(6) . . ?
C15 P2 C34 110.6(5) . . ?
C28 P2 C34 104.4(5) . . ?
C15 P2 Pd1 114.4(5) . . ?
C28 P2 Pd1 113.8(4) . . ?
C34 P2 Pd1 107.3(3) . . ?
C1 S1 Pd1 88.5(3) . . ?
C1 S1 Ag1 90.4(3) . 2_666 ?
Pd1 S1 Ag1 73.31(6) . 2_666 ?
C1 S2 Pd1 88.5(3) . . ?
P2 Pd1 P1 93.49(11) . . ?
P2 Pd1 S1 171.86(10) . . ?
P1 Pd1 S1 94.62(9) . . ?
P2 Pd1 S2 96.80(10) . . ?
P1 Pd1 S2 168.25(9) . . ?
S1 Pd1 S2 75.19(8) . . ?
P2 Pd1 Ag1 118.27(7) . 2_666 ?
P1 Pd1 Ag1 98.22(9) . 2_666 ?
S1 Pd1 Ag1 59.83(6) . 2_666 ?
S2 Pd1 Ag1 81.87(7) . 2_666 ?
N1 Ag1 N2 74.6(3) . . ?
N1 Ag1 Br1 117.73(19) . . ?
N2 Ag1 Br1 131.62(19) . . ?
N1 Ag1 S1 100.17(19) . 2_666 ?
N2 Ag1 S1 83.66(19) . 2_666 ?
Br1 Ag1 S1 132.39(6) . 2_666 ?
N1 Ag1 Pd1 111.7(2) . 2_666 ?
N2 Ag1 Pd1 130.43(19) . 2_666 ?
Br1 Ag1 Pd1 90.56(4) . 2_666 ?
S1 Ag1 Pd1 46.87(5) 2_666 2_666 ?
Br2 C40 Br3 107.2(17) . . ?
Br2 C40 H40A 110.3 . . ?
Br3 C40 H40A 110.3 . . ?
Br2 C40 H40B 110.3 . . ?
Br3 C40 H40B 110.3 . . ?
H40A C40 H40B 108.5 . . ?

loop_
_geom_bond_atom_site_label_1
_geom_bond_atom_site_label_2
_geom_bond_distance
_geom_bond_site_symmetry_2
_geom_bond_publ_flag
C1 C2 1.349(12) . ?
C1 S2 1.744(9) . ?
C1 S1 1.778(9) . ?
C2 C3 1.455(12) . ?
C2 C9 1.473(12) . ?
C3 C7 1.401(11) . ?
C3 C4 1.413(13) . ?
C4 C5 1.371(13) . ?
C4 H4 0.9300 . ?
C5 C6 1.381(14) . ?
C5 H5 0.9300 . ?
C6 N1 1.339(13) . ?
C6 H6 0.9300 . ?
C7 N1 1.331(12) . ?
C7 C8 1.455(12) . ?
C8 N2 1.344(11) . ?
C8 C9 1.410(12) . ?
C9 C10 1.386(13) . ?
C10 C11 1.397(13) . ?
C10 H10 0.9300 . ?
C11 C12 1.361(15) . ?
C11 H11 0.9300 . ?
C12 N2 1.337(13) . ?
C12 H12 0.9300 . ?
C13 C14 1.550(19) . ?
C13 P1 1.831(10) . ?
C13 H13A 0.9700 . ?
C13 H13B 0.9700 . ?
C14 C15 1.54(2) . ?
C14 H14A 0.9700 . ?
C14 H14B 0.9700 . ?
C15 P2 1.799(13) . ?
C15 H15A 0.9700 . ?
C15 H15B 0.9700 . ?
C16B C17B 1.3900 . ?
C16B C21B 1.3900 . ?
C16B P1 1.937(17) . ?
C17B C18B 1.3900 . ?
C17B H17 0.9300 . ?
C18B C19B 1.3900 . ?
C18B H18B 0.9300 . ?
C19B C20B 1.3900 . ?
C19B H19B 0.9300 . ?
C20B C21B 1.3900 . ?
C20B H20B 0.9300 . ?
C21B H21B 0.9300 . ?
C16A C21A 1.36(2) . ?
C16A C17A 1.422(19) . ?
C16A P1 1.725(18) . ?
C17A C18A 1.39(2) . ?
C17A H17A 0.9300 . ?
C18A C19A 1.38(3) . ?
C18A H18A 0.9300 . ?
C19A C20A 1.34(2) . ?
C19A H19A 0.9300 . ?
C20A C21A 1.43(3) . ?
C20A H20A 0.9300 . ?
C21A H21A 0.9300 . ?
C22 C23 1.345(19) . ?
C22 C27 1.433(16) . ?
C22 P1 1.846(15) . ?
C23 C24 1.40(2) . ?
C23 H23 0.9300 . ?
C24 C25 1.35(2) . ?
C24 H24 0.9300 . ?
C25 C26 1.30(2) . ?
C25 H25 0.9300 . ?
C26 C27 1.42(3) . ?
C26 H26 0.9300 . ?
C27 H27 0.9300 . ?
C28 C29 1.390(15) . ?
C28 C33 1.397(17) . ?
C28 P2 1.822(12) . ?
C29 C30 1.387(18) . ?
C29 H29 0.9300 . ?
C30 C31 1.37(2) . ?
C30 H30 0.9300 . ?
C31 C32 1.40(2) . ?
C31 H31 0.9300 . ?
C32 C33 1.400(18) . ?
C32 H32 0.9300 . ?
C33 H33 0.9300 . ?
C34 C35 1.3900 . ?
C34 C39 1.3900 . ?
C34 P2 1.878(7) . ?
C35 C36 1.3900 . ?
C35 H35 0.9300 . ?
C36 C37 1.3900 . ?
C36 H36 0.9300 . ?
C37 C38 1.3900 . ?
C37 H37 0.9300 . ?
C38 C39 1.3900 . ?
C38 H38 0.9300 . ?
C39 H39 0.9300 . ?
N1 Ag1 2.423(8) . ?
N2 Ag1 2.501(9) . ?
P1 Pd1 2.276(3) . ?
P2 Pd1 2.274(3) . ?
S1 Pd1 2.318(2) . ?
S1 Ag1 2.746(2) 2_666 ?
S2 Pd1 2.345(2) . ?
Br1 Ag1 2.5634(12) . ?
Pd1 Ag1 3.0424(11) 2_666 ?
Ag1 S1 2.746(2) 2_666 ?
Ag1 Pd1 3.0424(11) 2_666 ?
C40 Br2 2.12(5) . ?
C40 Br3 2.2002(10) . ?
C40 H40A 0.9700 . ?
C40 H40B 0.9700 . ?
